data_4082158
loop_
_publ_author_name
'Mirzadeh, Nedaossadat'
'Priv\'er, Steven H.'
'Bennett, Martin A.'
'Wagler, J\"org'
'Bhargava, Suresh K.'

_publ_section_title
;
 Divalent Platinum Complexes of the Carbanion 2-C6F4AsPh2: Monodentate or
 Bidentate Coordination?
;
_journal_issue 24
_journal_name_full Organometallics
_journal_page_first 7451
_journal_paper_doi 10.1021/om400961z
_journal_volume 32
_journal_year 2013
_chemical_formula_moiety 'C26 H22 As F4 Pt , F6 P'
_chemical_formula_sum 'C26 H22 As F10 P Pt'
_chemical_formula_weight 825.42
_chemical_name_systematic
;
 ?
;
_space_group_IT_number 19
_symmetry_cell_setting orthorhombic
_symmetry_space_group_name_Hall 'P 2ac 2ab'
_symmetry_space_group_name_H-M 'P 21 21 21'
_atom_sites_solution_hydrogens geom
_atom_sites_solution_primary direct
_atom_sites_solution_secondary difmap
_audit_creation_method SHELXL-97
_cell_angle_alpha 90.00
_cell_angle_beta 90.00
_cell_angle_gamma 90.00
_cell_formula_units_Z 4
_cell_length_a 10.7508(6)
_cell_length_b 11.5678(6)
_cell_length_c 20.6490(10)
_cell_measurement_reflns_used 9850
_cell_measurement_temperature 150(2)
_cell_measurement_theta_max 37.42
_cell_measurement_theta_min 2.64
_cell_volume 2568.0(2)
_computing_cell_refinement 'Bruker SAINT'
_computing_data_collection 'Bruker APEX2'
_computing_data_reduction 'Bruker SAINT'
_computing_molecular_graphics 'Bruker SHELXTL'
_computing_publication_material 'Bruker SHELXTL'
_computing_structure_refinement 'SHELXL-97 (Sheldrick, 2008)'
_computing_structure_solution 'SHELXS-97 (Sheldrick, 2008)'
_diffrn_ambient_temperature 150(2)
_diffrn_measured_fraction_theta_full 1.000
_diffrn_measured_fraction_theta_max 1.000
_diffrn_measurement_device_type 'Bruker APEX-II CCD'
_diffrn_measurement_method 'phi and omega scans'
_diffrn_radiation_monochromator graphite
_diffrn_radiation_source 'fine-focus sealed tube'
_diffrn_radiation_type MoK\a
_diffrn_radiation_wavelength 0.71073
_diffrn_reflns_av_R_equivalents 0.0290
_diffrn_reflns_av_sigmaI/netI 0.0190
_diffrn_reflns_limit_h_max 15
_diffrn_reflns_limit_h_min -15
_diffrn_reflns_limit_k_max 12
_diffrn_reflns_limit_k_min -16
_diffrn_reflns_limit_l_max 29
_diffrn_reflns_limit_l_min -29
_diffrn_reflns_number 46895
_diffrn_reflns_theta_full 30.00
_diffrn_reflns_theta_max 30.00
_diffrn_reflns_theta_min 1.97
_exptl_absorpt_coefficient_mu 6.894
_exptl_absorpt_correction_T_max 0.6906
_exptl_absorpt_correction_T_min 0.5677
_exptl_absorpt_correction_type multi-scan
_exptl_absorpt_process_details SADABS
_exptl_crystal_colour colourless
_exptl_crystal_density_diffrn 2.135
_exptl_crystal_density_method 'not measured'
_exptl_crystal_description plate
_exptl_crystal_F_000 1576
_exptl_crystal_size_max 0.17
_exptl_crystal_size_mid 0.15
_exptl_crystal_size_min 0.06
_refine_diff_density_max 0.705
_refine_diff_density_min -0.521
_refine_diff_density_rms 0.072
_refine_ls_abs_structure_details 'Flack H D (1983), Acta Cryst. A39, 876-881'
_refine_ls_abs_structure_Flack -0.022(3)
_refine_ls_extinction_method none
_refine_ls_goodness_of_fit_ref 1.036
_refine_ls_hydrogen_treatment constr
_refine_ls_matrix_type full
_refine_ls_number_parameters 353
_refine_ls_number_reflns 7490
_refine_ls_number_restraints 0
_refine_ls_restrained_S_all 1.036
_refine_ls_R_factor_all 0.0160
_refine_ls_R_factor_gt 0.0151
_refine_ls_shift/su_max 0.006
_refine_ls_shift/su_mean 0.000
_refine_ls_structure_factor_coef Fsqd
_refine_ls_weighting_details 'calc w=1/[\s^2^(Fo^2^)+(0.0142P)^2^+1.7464P] where P=(Fo^2^+2Fc^2^)/3'
_refine_ls_weighting_scheme calc
_refine_ls_wR_factor_gt 0.0340
_refine_ls_wR_factor_ref 0.0342
_reflns_number_gt 7316
_reflns_number_total 7490
_reflns_threshold_expression >2sigma(I)
_cod_data_source_file om400961z_si_001.cif
_cod_data_source_block compound8
_cod_depositor_comments
;
The following automatic conversions were performed:

'_symmetry_cell_setting' value 'Orthorhombic' changed to
'orthorhombic' according to
/home/saulius/struct/CIF-dictionaries/cif_core.dic dictionary named
'cif_core.dic' version 2.4.2 from 2011-04-26.

Automatic conversion script
Id: cif_fix_values 1891 2012-01-12 08:04:46Z andrius 
;
_cod_original_sg_symbol_H-M P2(1)2(1)2(1)
_cod_database_code 4082158

loop_
_symmetry_equiv_pos_as_xyz
'x, y, z'
'-x+1/2, -y, z+1/2'
'-x, y+1/2, -z+1/2'
'x+1/2, -y+1/2, -z'

loop_
_atom_site_label
_atom_site_type_symbol
_atom_site_fract_x
_atom_site_fract_y
_atom_site_fract_z
_atom_site_U_iso_or_equiv
_atom_site_adp_type
_atom_site_occupancy
_atom_site_symmetry_multiplicity
_atom_site_calc_flag
_atom_site_refinement_flags
Pt1 Pt 0.552494(8) 0.969278(7) 0.904841(4) 0.01477(2) Uani 1 1 d .
As1 As 0.44458(3) 0.789347(19) 0.928083(10) 0.01683(4) Uani 1 1 d .
P1 P 0.72193(7) 0.23057(7) 0.15783(3) 0.02800(15) Uani 1 1 d .
F1 F 0.29118(16) 0.74926(15) 1.07242(8) 0.0338(4) Uani 1 1 d .
F2 F 0.26582(19) 0.92548(18) 1.16084(8) 0.0412(5) Uani 1 1 d .
F3 F 0.34886(19) 1.13833(16) 1.13181(8) 0.0377(4) Uani 1 1 d .
F4 F 0.47009(15) 1.18209(13) 1.02110(7) 0.0265(3) Uani 1 1 d .
F5 F 0.84497(19) 0.1547(2) 0.16715(9) 0.0510(6) Uani 1 1 d .
F6 F 0.59945(19) 0.3044(2) 0.14707(12) 0.0544(6) Uani 1 1 d .
F7 F 0.7924(2) 0.3098(3) 0.10843(17) 0.1049(14) Uani 1 1 d .
F8 F 0.6806(3) 0.1467(3) 0.10077(13) 0.0856(9) Uani 1 1 d .
F9 F 0.6507(2) 0.1492(3) 0.20748(13) 0.0719(8) Uani 1 1 d .
F10 F 0.7631(3) 0.3071(3) 0.21603(17) 0.1072(12) Uani 1 1 d .
C1 C 0.4549(2) 0.98484(19) 0.98870(9) 0.0166(4) Uani 1 1 d .
C2 C 0.4028(2) 0.8763(2) 1.00361(11) 0.0172(4) Uani 1 1 d .
C3 C 0.3390(2) 0.8550(2) 1.06007(12) 0.0223(5) Uani 1 1 d .
C4 C 0.3243(2) 0.9432(2) 1.10422(11) 0.0272(6) Uani 1 1 d .
C5 C 0.3697(2) 1.0519(2) 1.08966(12) 0.0253(5) Uani 1 1 d .
C6 C 0.4329(2) 1.0727(2) 1.03256(11) 0.0201(5) Uani 1 1 d .
C7 C 0.5117(2) 0.6433(2) 0.95511(11) 0.0184(4) Uani 1 1 d .
C8 C 0.5569(3) 0.6291(2) 1.01764(10) 0.0201(4) Uani 1 1 d .
H8 H 0.5572 0.6923 1.0470 0.024 Uiso 1 1 calc R
C9 C 0.6019(2) 0.5217(2) 1.03701(11) 0.0227(5) Uani 1 1 d .
H9 H 0.6332 0.5119 1.0797 0.027 Uiso 1 1 calc R
C10 C 0.6014(3) 0.4293(2) 0.99471(14) 0.0264(5) Uani 1 1 d .
H10 H 0.6317 0.3561 1.0084 0.032 Uiso 1 1 calc R
C11 C 0.5565(3) 0.4435(2) 0.93221(13) 0.0312(6) Uani 1 1 d .
H11 H 0.5561 0.3800 0.9030 0.037 Uiso 1 1 calc R
C12 C 0.5119(3) 0.5513(2) 0.91226(13) 0.0289(6) Uani 1 1 d .
H12 H 0.4819 0.5613 0.8694 0.035 Uiso 1 1 calc R
C13 C 0.2981(2) 0.7584(2) 0.87705(11) 0.0208(5) Uani 1 1 d .
C14 C 0.2592(3) 0.8453(3) 0.83492(12) 0.0273(6) Uani 1 1 d .
H14 H 0.3051 0.9152 0.8315 0.033 Uiso 1 1 calc R
C15 C 0.1521(3) 0.8285(3) 0.79784(13) 0.0359(7) Uani 1 1 d .
H15 H 0.1236 0.8880 0.7698 0.043 Uiso 1 1 calc R
C16 C 0.0877(3) 0.7256(3) 0.80198(15) 0.0407(8) Uani 1 1 d .
H16 H 0.0153 0.7141 0.7764 0.049 Uiso 1 1 calc R
C17 C 0.1280(3) 0.6390(3) 0.84311(16) 0.0363(7) Uani 1 1 d .
H17 H 0.0837 0.5680 0.8451 0.044 Uiso 1 1 calc R
C18 C 0.2322(3) 0.6549(3) 0.88124(14) 0.0280(5) Uani 1 1 d .
H18 H 0.2586 0.5958 0.9101 0.034 Uiso 1 1 calc R
C19 C 0.6851(2) 1.1114(2) 0.92607(12) 0.0204(5) Uani 1 1 d .
H19 H 0.6662 1.1084 0.9710 0.024 Uiso 1 1 calc R
C20 C 0.8112(2) 1.0679(2) 0.90624(14) 0.0272(5) Uani 1 1 d .
H20A H 0.8428 1.0159 0.9406 0.033 Uiso 1 1 calc R
H20B H 0.8686 1.1346 0.9034 0.033 Uiso 1 1 calc R
C21 C 0.8141(2) 1.0026(3) 0.84130(13) 0.0305(6) Uani 1 1 d .
H21A H 0.8195 1.0596 0.8056 0.037 Uiso 1 1 calc R
H21B H 0.8900 0.9542 0.8397 0.037 Uiso 1 1 calc R
C22 C 0.7019(2) 0.9262(3) 0.83022(11) 0.0244(5) Uani 1 1 d .
H22 H 0.7055 0.8497 0.8468 0.029 Uiso 1 1 calc R
C23 C 0.5948(2) 0.9580(3) 0.79812(10) 0.0237(5) Uani 1 1 d .
H23 H 0.5324 0.9007 0.7927 0.028 Uiso 1 1 calc R
C24 C 0.5686(3) 1.0769(3) 0.77080(11) 0.0289(6) Uani 1 1 d .
H24A H 0.4781 1.0841 0.7631 0.035 Uiso 1 1 calc R
H24B H 0.6109 1.0839 0.7284 0.035 Uiso 1 1 calc R
C25 C 0.6105(3) 1.1770(3) 0.81404(13) 0.0291(6) Uani 1 1 d .
H25A H 0.6994 1.1930 0.8054 0.035 Uiso 1 1 calc R
H25B H 0.5628 1.2470 0.8021 0.035 Uiso 1 1 calc R
C26 C 0.5940(2) 1.1552(2) 0.88592(12) 0.0215(5) Uani 1 1 d .
H26 H 0.5156 1.1728 0.9046 0.026 Uiso 1 1 calc R

loop_
_atom_site_aniso_label
_atom_site_aniso_U_11
_atom_site_aniso_U_22
_atom_site_aniso_U_33
_atom_site_aniso_U_23
_atom_site_aniso_U_13
_atom_site_aniso_U_12
Pt1 0.01719(3) 0.01303(4) 0.01408(3) 0.00011(3) 0.00064(3) 0.00043(4)
As1 0.01883(10) 0.01413(10) 0.01753(8) 0.00083(8) -0.00075(9) 0.00041(11)
P1 0.0238(3) 0.0349(4) 0.0253(3) 0.0045(3) -0.0018(3) 0.0021(3)
F1 0.0357(9) 0.0263(9) 0.0393(9) 0.0127(7) 0.0107(7) -0.0044(7)
F2 0.0492(11) 0.0509(11) 0.0235(8) 0.0081(8) 0.0162(7) 0.0045(10)
F3 0.0527(11) 0.0352(10) 0.0252(8) -0.0122(7) 0.0108(8) 0.0048(9)
F4 0.0352(9) 0.0163(7) 0.0279(7) -0.0046(6) 0.0030(6) -0.0027(6)
F5 0.0373(10) 0.0768(16) 0.0390(10) 0.0111(10) -0.0005(8) 0.0260(11)
F6 0.0339(10) 0.0552(14) 0.0742(15) 0.0205(12) 0.0048(10) 0.0165(10)
F7 0.0409(13) 0.137(3) 0.137(3) 0.102(2) 0.0230(16) 0.0104(15)
F8 0.0837(19) 0.110(2) 0.0636(15) -0.0387(17) -0.0362(15) 0.0208(17)
F9 0.0515(13) 0.0881(19) 0.0761(16) 0.0462(15) 0.0178(13) 0.0114(14)
F10 0.107(2) 0.103(3) 0.112(2) -0.065(2) -0.045(2) 0.020(2)
C1 0.0175(9) 0.0162(10) 0.0162(8) 0.0016(7) -0.0012(8) -0.0005(10)
C2 0.0175(10) 0.0160(11) 0.0182(10) 0.0012(8) -0.0003(8) 0.0011(9)
C3 0.0214(11) 0.0213(12) 0.0243(11) 0.0094(9) 0.0019(9) 0.0001(10)
C4 0.0286(12) 0.0361(16) 0.0170(11) 0.0070(9) 0.0076(9) 0.0037(11)
C5 0.0297(12) 0.0272(14) 0.0192(10) -0.0054(10) 0.0022(9) 0.0045(10)
C6 0.0212(12) 0.0192(11) 0.0200(9) 0.0001(8) 0.0006(9) 0.0007(10)
C7 0.0186(10) 0.0142(11) 0.0226(10) 0.0020(9) -0.0023(8) -0.0001(9)
C8 0.0208(10) 0.0168(10) 0.0228(9) -0.0016(8) -0.0042(10) -0.0036(11)
C9 0.0209(10) 0.0229(13) 0.0243(10) 0.0062(10) -0.0054(8) -0.0017(10)
C10 0.0233(12) 0.0171(12) 0.0387(14) 0.0045(10) -0.0050(11) 0.0022(10)
C11 0.0396(14) 0.0173(12) 0.0368(13) -0.0064(9) -0.0140(14) 0.0034(12)
C12 0.0371(13) 0.0241(14) 0.0254(12) -0.0046(10) -0.0098(10) 0.0060(11)
C13 0.0192(11) 0.0239(13) 0.0192(10) -0.0037(9) -0.0010(8) 0.0024(9)
C14 0.0266(13) 0.0323(15) 0.0229(11) 0.0023(10) -0.0007(10) 0.0065(12)
C15 0.0318(15) 0.051(2) 0.0245(12) -0.0018(12) -0.0083(11) 0.0165(15)
C16 0.0222(13) 0.065(2) 0.0354(15) -0.0191(15) -0.0094(11) 0.0095(14)
C17 0.0211(13) 0.0438(19) 0.0440(16) -0.0182(14) -0.0001(12) -0.0035(13)
C18 0.0229(12) 0.0268(14) 0.0341(12) -0.0073(11) 0.0008(10) 0.0011(11)
C19 0.0220(12) 0.0170(12) 0.0222(10) 0.0008(9) 0.0019(9) -0.0049(9)
C20 0.0185(10) 0.0322(14) 0.0309(11) 0.0016(12) -0.0005(10) -0.0015(9)
C21 0.0201(12) 0.0400(18) 0.0313(12) 0.0041(11) 0.0072(10) 0.0045(11)
C22 0.0277(13) 0.0277(13) 0.0177(10) 0.0004(9) 0.0060(9) 0.0072(11)
C23 0.0299(12) 0.0280(14) 0.0131(9) 0.0009(9) 0.0041(8) 0.0023(11)
C24 0.0313(14) 0.0385(15) 0.0168(10) 0.0080(10) -0.0010(10) 0.0075(13)
C25 0.0324(14) 0.0278(15) 0.0270(12) 0.0102(11) 0.0048(11) 0.0030(12)
C26 0.0274(12) 0.0125(11) 0.0247(11) 0.0028(9) 0.0047(9) -0.0025(9)

loop_
_atom_type_symbol
_atom_type_description
_atom_type_scat_dispersion_real
_atom_type_scat_dispersion_imag
_atom_type_scat_source
C C 0.0033 0.0016 'International Tables Vol C Tables 4.2.6.8 and 6.1.1.4'
H H 0.0000 0.0000 'International Tables Vol C Tables 4.2.6.8 and 6.1.1.4'
F F 0.0171 0.0103 'International Tables Vol C Tables 4.2.6.8 and 6.1.1.4'
P P 0.1023 0.0942 'International Tables Vol C Tables 4.2.6.8 and 6.1.1.4'
As As 0.0499 2.0058 'International Tables Vol C Tables 4.2.6.8 and 6.1.1.4'
Pt Pt -1.7033 8.3905 'International Tables Vol C Tables 4.2.6.8 and 6.1.1.4'

loop_
_geom_angle_atom_site_label_1
_geom_angle_atom_site_label_2
_geom_angle_atom_site_label_3
_geom_angle
C1 Pt1 C19 95.61(9)
C1 Pt1 C26 99.63(9)
C19 Pt1 C26 36.11(9)
C1 Pt1 C23 160.41(9)
C19 Pt1 C23 96.11(10)
C26 Pt1 C23 81.03(10)
C1 Pt1 C22 163.42(9)
C19 Pt1 C22 80.96(10)
C26 Pt1 C22 87.20(10)
C23 Pt1 C22 35.39(9)
C1 Pt1 As1 70.20(6)
C19 Pt1 As1 154.38(6)
C26 Pt1 As1 162.86(7)
C23 Pt1 As1 103.87(8)
C22 Pt1 As1 106.41(8)
C2 As1 C7 108.34(10)
C2 As1 C13 110.62(10)
C7 As1 C13 107.58(11)
C2 As1 Pt1 79.76(7)
C7 As1 Pt1 129.18(7)
C13 As1 Pt1 116.16(8)
F10 P1 F7 91.9(2)
F10 P1 F6 92.16(17)
F7 P1 F6 89.74(13)
F10 P1 F9 88.6(2)
F7 P1 F9 179.4(2)
F6 P1 F9 90.53(13)
F10 P1 F8 177.0(2)
F7 P1 F8 90.5(2)
F6 P1 F8 89.57(14)
F9 P1 F8 88.97(18)
F10 P1 F5 89.10(16)
F7 P1 F5 89.96(13)
F6 P1 F5 178.71(14)
F9 P1 F5 89.76(13)
F8 P1 F5 89.17(14)
C6 C1 C2 116.4(2)
C6 C1 Pt1 135.38(18)
C2 C1 Pt1 108.21(15)
C3 C2 C1 123.0(2)
C3 C2 As1 135.6(2)
C1 C2 As1 101.39(15)
F1 C3 C2 120.8(2)
F1 C3 C4 120.2(2)
C2 C3 C4 119.0(2)
F2 C4 C3 121.1(2)
F2 C4 C5 119.6(2)
C3 C4 C5 119.3(2)
F3 C5 C4 118.5(2)
F3 C5 C6 120.3(2)
C4 C5 C6 121.2(2)
F4 C6 C1 121.6(2)
F4 C6 C5 117.4(2)
C1 C6 C5 121.0(2)
C12 C7 C8 120.2(2)
C12 C7 As1 119.45(18)
C8 C7 As1 120.36(18)
C7 C8 C9 119.6(2)
C7 C8 H8 120.2
C9 C8 H8 120.2
C10 C9 C8 120.5(2)
C10 C9 H9 119.7
C8 C9 H9 119.7
C9 C10 C11 119.9(2)
C9 C10 H10 120.0
C11 C10 H10 120.0
C10 C11 C12 119.9(2)
C10 C11 H11 120.0
C12 C11 H11 120.0
C7 C12 C11 119.9(2)
C7 C12 H12 120.1
C11 C12 H12 120.1
C14 C13 C18 120.4(2)
C14 C13 As1 116.9(2)
C18 C13 As1 122.7(2)
C13 C14 C15 119.4(3)
C13 C14 H14 120.3
C15 C14 H14 120.3
C16 C15 C14 119.9(3)
C16 C15 H15 120.0
C14 C15 H15 120.0
C15 C16 C17 120.4(3)
C15 C16 H16 119.8
C17 C16 H16 119.8
C18 C17 C16 120.5(3)
C18 C17 H17 119.7
C16 C17 H17 119.7
C17 C18 C13 119.4(3)
C17 C18 H18 120.3
C13 C18 H18 120.3
C26 C19 C20 126.8(2)
C26 C19 Pt1 72.37(15)
C20 C19 Pt1 106.12(16)
C26 C19 H19 116.6
C20 C19 H19 116.6
Pt1 C19 H19 91.6
C19 C20 C21 114.9(2)
C19 C20 H20A 108.6
C21 C20 H20A 108.6
C19 C20 H20B 108.6
C21 C20 H20B 108.6
H20A C20 H20B 107.5
C22 C21 C20 113.7(2)
C22 C21 H21A 108.8
C20 C21 H21A 108.8
C22 C21 H21B 108.8
C20 C21 H21B 108.8
H21A C21 H21B 107.7
C23 C22 C21 125.7(3)
C23 C22 Pt1 71.25(13)
C21 C22 Pt1 109.39(17)
C23 C22 H22 117.2
C21 C22 H22 117.2
Pt1 C22 H22 89.3
C22 C23 C24 125.2(3)
C22 C23 Pt1 73.37(13)
C24 C23 Pt1 105.94(16)
C22 C23 H23 117.4
C24 C23 H23 117.4
Pt1 C23 H23 90.7
C23 C24 C25 114.6(2)
C23 C24 H24A 108.6
C25 C24 H24A 108.6
C23 C24 H24B 108.6
C25 C24 H24B 108.6
H24A C24 H24B 107.6
C26 C25 C24 114.3(2)
C26 C25 H25A 108.7
C24 C25 H25A 108.7
C26 C25 H25B 108.7
C24 C25 H25B 108.7
H25A C25 H25B 107.6
C19 C26 C25 124.5(2)
C19 C26 Pt1 71.52(14)
C25 C26 Pt1 110.82(18)
C19 C26 H26 117.7
C25 C26 H26 117.7
Pt1 C26 H26 87.6

loop_
_geom_bond_atom_site_label_1
_geom_bond_atom_site_label_2
_geom_bond_distance
Pt1 C1 2.033(2)
Pt1 C19 2.220(2)
Pt1 C26 2.231(2)
Pt1 C23 2.254(2)
Pt1 C22 2.281(2)
Pt1 As1 2.4308(3)
As1 C2 1.910(2)
As1 C7 1.920(2)
As1 C13 1.928(2)
P1 F10 1.557(3)
P1 F7 1.567(3)
P1 F6 1.585(2)
P1 F9 1.589(2)
P1 F8 1.589(3)
P1 F5 1.599(2)
F1 C3 1.351(3)
F2 C4 1.343(3)
F3 C5 1.344(3)
F4 C6 1.348(3)
C1 C6 1.382(3)
C1 C2 1.408(3)
C2 C3 1.375(3)
C3 C4 1.378(4)
C4 C5 1.381(4)
C5 C6 1.382(3)
C7 C12 1.384(3)
C7 C8 1.390(3)
C8 C9 1.392(4)
C8 H8 0.9500
C9 C10 1.380(4)
C9 H9 0.9500
C10 C11 1.387(4)
C10 H10 0.9500
C11 C12 1.398(4)
C11 H11 0.9500
C12 H12 0.9500
C13 C14 1.393(4)
C13 C18 1.395(4)
C14 C15 1.396(4)
C14 H14 0.9500
C15 C16 1.380(5)
C15 H15 0.9500
C16 C17 1.383(5)
C16 H16 0.9500
C17 C18 1.381(4)
C17 H17 0.9500
C18 H18 0.9500
C19 C26 1.379(4)
C19 C20 1.502(3)
C19 H19 0.9500
C20 C21 1.539(4)
C20 H20A 0.9900
C20 H20B 0.9900
C21 C22 1.513(4)
C21 H21A 0.9900
C21 H21B 0.9900
C22 C23 1.378(4)
C22 H22 0.9500
C23 C24 1.512(4)
C23 H23 0.9500
C24 C25 1.530(4)
C24 H24A 0.9900
C24 H24B 0.9900
C25 C26 1.516(3)
C25 H25A 0.9900
C25 H25B 0.9900
C26 H26 0.9500

loop_
_geom_torsion_atom_site_label_1
_geom_torsion_atom_site_label_2
_geom_torsion_atom_site_label_3
_geom_torsion_atom_site_label_4
_geom_torsion
C1 Pt1 As1 C2 -3.68(10)
C19 Pt1 As1 C2 55.63(17)
C26 Pt1 As1 C2 -59.3(2)
C23 Pt1 As1 C2 -164.15(10)
C22 Pt1 As1 C2 159.24(10)
C1 Pt1 As1 C7 -109.06(11)
C19 Pt1 As1 C7 -49.76(18)
C26 Pt1 As1 C7 -164.7(2)
C23 Pt1 As1 C7 90.46(12)
C22 Pt1 As1 C7 53.85(11)
C1 Pt1 As1 C13 104.39(11)
C19 Pt1 As1 C13 163.69(17)
C26 Pt1 As1 C13 48.7(2)
C23 Pt1 As1 C13 -56.09(11)
C22 Pt1 As1 C13 -92.70(11)
C19 Pt1 C1 C6 24.9(3)
C26 Pt1 C1 C6 -11.3(3)
C23 Pt1 C1 C6 -101.6(4)
C22 Pt1 C1 C6 102.0(4)
As1 Pt1 C1 C6 -177.0(3)
C19 Pt1 C1 C2 -152.89(17)
C26 Pt1 C1 C2 170.88(16)
C23 Pt1 C1 C2 80.6(3)
C22 Pt1 C1 C2 -75.8(4)
As1 Pt1 C1 C2 5.17(14)
C6 C1 C2 C3 -3.5(4)
Pt1 C1 C2 C3 174.8(2)
C6 C1 C2 As1 175.38(18)
Pt1 C1 C2 As1 -6.32(17)
C7 As1 C2 C3 -48.2(3)
C13 As1 C2 C3 69.5(3)
Pt1 As1 C2 C3 -176.3(3)
C7 As1 C2 C1 133.15(16)
C13 As1 C2 C1 -109.15(17)
Pt1 As1 C2 C1 5.09(14)
C1 C2 C3 F1 -179.7(2)
As1 C2 C3 F1 1.9(4)
C1 C2 C3 C4 0.3(4)
As1 C2 C3 C4 -178.1(2)
F1 C3 C4 F2 1.9(4)
C2 C3 C4 F2 -178.1(2)
F1 C3 C4 C5 -177.5(2)
C2 C3 C4 C5 2.6(4)
F2 C4 C5 F3 -2.8(4)
C3 C4 C5 F3 176.6(2)
F2 C4 C5 C6 178.5(2)
C3 C4 C5 C6 -2.1(4)
C2 C1 C6 F4 -175.0(2)
Pt1 C1 C6 F4 7.3(4)
C2 C1 C6 C5 3.9(4)
Pt1 C1 C6 C5 -173.8(2)
F3 C5 C6 F4 -1.0(4)
C4 C5 C6 F4 177.7(2)
F3 C5 C6 C1 -179.9(2)
C4 C5 C6 C1 -1.3(4)
C2 As1 C7 C12 159.3(2)
C13 As1 C7 C12 39.7(2)
Pt1 As1 C7 C12 -109.1(2)
C2 As1 C7 C8 -19.2(2)
C13 As1 C7 C8 -138.9(2)
Pt1 As1 C7 C8 72.4(2)
C12 C7 C8 C9 -0.4(4)
As1 C7 C8 C9 178.13(19)
C7 C8 C9 C10 -0.2(4)
C8 C9 C10 C11 0.4(4)
C9 C10 C11 C12 0.0(5)
C8 C7 C12 C11 0.8(4)
As1 C7 C12 C11 -177.8(2)
C10 C11 C12 C7 -0.6(5)
C2 As1 C13 C14 83.1(2)
C7 As1 C13 C14 -158.74(19)
Pt1 As1 C13 C14 -5.4(2)
C2 As1 C13 C18 -96.7(2)
C7 As1 C13 C18 21.5(2)
Pt1 As1 C13 C18 174.83(19)
C18 C13 C14 C15 1.2(4)
As1 C13 C14 C15 -178.6(2)
C13 C14 C15 C16 -1.6(4)
C14 C15 C16 C17 0.5(4)
C15 C16 C17 C18 0.9(5)
C16 C17 C18 C13 -1.3(4)
C14 C13 C18 C17 0.2(4)
As1 C13 C18 C17 180.0(2)
C1 Pt1 C19 C26 -98.65(15)
C23 Pt1 C19 C26 65.62(16)
C22 Pt1 C19 C26 97.71(16)
As1 Pt1 C19 C26 -153.04(13)
C1 Pt1 C19 C20 137.10(17)
C26 Pt1 C19 C20 -124.2(2)
C23 Pt1 C19 C20 -58.62(18)
C22 Pt1 C19 C20 -26.54(17)
As1 Pt1 C19 C20 82.7(2)
C26 C19 C20 C21 -36.9(4)
Pt1 C19 C20 C21 42.9(3)
C19 C20 C21 C22 -38.3(3)
C20 C21 C22 C23 92.8(3)
C20 C21 C22 Pt1 12.4(3)
C1 Pt1 C22 C23 166.6(3)
C19 Pt1 C22 C23 -114.22(19)
C26 Pt1 C22 C23 -78.43(18)
As1 Pt1 C22 C23 90.97(17)
C1 Pt1 C22 C21 -71.1(4)
C19 Pt1 C22 C21 8.03(18)
C26 Pt1 C22 C21 43.82(19)
C23 Pt1 C22 C21 122.2(3)
As1 Pt1 C22 C21 -146.78(16)
C21 C22 C23 C24 -2.8(4)
Pt1 C22 C23 C24 98.0(2)
C21 C22 C23 Pt1 -100.8(2)
C1 Pt1 C23 C22 -168.6(3)
C19 Pt1 C23 C22 64.93(19)
C26 Pt1 C23 C22 97.85(19)
As1 Pt1 C23 C22 -98.91(17)
C1 Pt1 C23 C24 68.6(4)
C19 Pt1 C23 C24 -57.81(19)
C26 Pt1 C23 C24 -24.89(18)
C22 Pt1 C23 C24 -122.7(3)
As1 Pt1 C23 C24 138.35(17)
C22 C23 C24 C25 -40.6(3)
Pt1 C23 C24 C25 40.1(3)
C23 C24 C25 C26 -36.6(3)
C20 C19 C26 C25 -5.8(4)
Pt1 C19 C26 C25 -103.0(3)
C20 C19 C26 Pt1 97.2(2)
C24 C25 C26 C19 93.7(3)
C24 C25 C26 Pt1 12.4(3)
C1 Pt1 C26 C19 86.32(15)
C23 Pt1 C26 C19 -113.52(16)
C22 Pt1 C26 C19 -78.47(15)
As1 Pt1 C26 C19 138.30(19)
C1 Pt1 C26 C25 -152.87(19)
C19 Pt1 C26 C25 120.8(3)
C23 Pt1 C26 C25 7.29(19)
C22 Pt1 C26 C25 42.34(19)
As1 Pt1 C26 C25 -100.9(3)
